data_4503678
loop_
_publ_author_name
'Huang, Yong-Quan'
'Zhao, Xiao-Qing'
'Shi, Wei'
'Liu, Wen-Yong'
'Chen, Zhong-Lei'
'Cheng, Peng'
'Liao, Dai-Zheng'
'Yan, Shi-Ping'

_publ_section_title
;
 Anions-Directed Metal-Mediated Assemblies of Coordination Polymers Based
 on the Bis(4,4&#x2032;-bis-1,2,4-triazole) Ligand
;
_journal_issue 10
_journal_name_full 'Crystal Growth &amp; Design'
_journal_page_first 3652
_journal_paper_doi 10.1021/cg8002564
_journal_volume 8
_journal_year 2008
_chemical_formula_moiety 'C9.21 H10 B0.79 Cu F3.17 N13.21 O S1.21'
_chemical_formula_sum 'C9.21 H10 B0.79 Cu F3.17 N13.21 O S1.21'
_chemical_formula_weight 492.70
_chemical_name_systematic
; 
 ? 
;
_space_group_IT_number 15
_symmetry_cell_setting monoclinic
_symmetry_space_group_name_Hall '-C 2yc'
_symmetry_space_group_name_H-M 'C 1 2/c 1'
_atom_sites_solution_hydrogens geom
_atom_sites_solution_primary direct
_atom_sites_solution_secondary difmap
_audit_creation_method SHELXL-97
_cell_angle_alpha 90.00
_cell_angle_beta 91.011(5)
_cell_angle_gamma 90.00
_cell_formula_units_Z 4
_cell_length_a 10.964(3)
_cell_length_b 12.672(3)
_cell_length_c 12.837(3)
_cell_measurement_reflns_used 2736
_cell_measurement_temperature 113(2)
_cell_measurement_theta_max 27.9
_cell_measurement_theta_min 2.5
_cell_volume 1783.2(8)
_computing_cell_refinement 'CrystalClear (Rigaku/MSC Inc., 2005)'
_computing_data_collection 'CrystalClear (Rigaku/MSC Inc., 2005)'
_computing_data_reduction 'CrystalClear (Rigaku/MSC Inc., 2005)'
_computing_publication_material 'CrystalStructure 3.7.0'
_computing_structure_refinement 'SHELXL-97 (Sheldrick, 1997)'
_computing_structure_solution 'SHELXS-97 (Sheldrick, 1990)'
_diffrn_ambient_temperature 113(2)
_diffrn_detector_area_resol_mean 7.31
_diffrn_measured_fraction_theta_full 0.993
_diffrn_measured_fraction_theta_max 0.993
_diffrn_measurement_device_type 'Rigaku Saturn'
_diffrn_measurement_method \w
_diffrn_radiation_monochromator confocal
_diffrn_radiation_source 'rotating anode'
_diffrn_radiation_type MoK\a
_diffrn_radiation_wavelength 0.71070
_diffrn_reflns_av_R_equivalents 0.0364
_diffrn_reflns_av_sigmaI/netI 0.0349
_diffrn_reflns_limit_h_max 9
_diffrn_reflns_limit_h_min -14
_diffrn_reflns_limit_k_max 16
_diffrn_reflns_limit_k_min -16
_diffrn_reflns_limit_l_max 16
_diffrn_reflns_limit_l_min -16
_diffrn_reflns_number 8170
_diffrn_reflns_theta_full 27.89
_diffrn_reflns_theta_max 27.89
_diffrn_reflns_theta_min 2.46
_exptl_absorpt_coefficient_mu 1.434
_exptl_absorpt_correction_T_max 0.8699
_exptl_absorpt_correction_T_min 0.7247
_exptl_absorpt_correction_type numerical
_exptl_absorpt_process_details
; 
    ENTER TEXT OF LETTER 
;
_exptl_crystal_colour blue
_exptl_crystal_density_diffrn 1.835
_exptl_crystal_density_method 'not measured'
_exptl_crystal_description platelet
_exptl_crystal_F_000 986
_exptl_crystal_size_max 0.24
_exptl_crystal_size_mid 0.20
_exptl_crystal_size_min 0.10
_refine_diff_density_max 0.750
_refine_diff_density_min -0.615
_refine_diff_density_rms 0.083
_refine_ls_extinction_method none
_refine_ls_goodness_of_fit_ref 1.114
_refine_ls_hydrogen_treatment mixed
_refine_ls_matrix_type full
_refine_ls_number_parameters 179
_refine_ls_number_reflns 2106
_refine_ls_number_restraints 22
_refine_ls_restrained_S_all 1.163
_refine_ls_R_factor_all 0.0430
_refine_ls_R_factor_gt 0.0345
_refine_ls_shift/su_max 0.000
_refine_ls_shift/su_mean 0.000
_refine_ls_structure_factor_coef Fsqd
_refine_ls_weighting_details 'calc w=1/[\s^2^(Fo^2^)+(0.0612P)^2^+0.5734P] where P=(Fo^2^+2Fc^2^)/3'
_refine_ls_weighting_scheme calc
_refine_ls_wR_factor_gt 0.0989
_refine_ls_wR_factor_ref 0.1029
_reflns_number_gt 1646
_reflns_number_total 2106
_reflns_threshold_expression >2sigma(I)
_cod_data_source_file cg8002564_si_003.cif
_cod_data_source_block shelxl
_cod_original_cell_volume 1783.3(7)
_cod_database_code 4503678

loop_
_symmetry_equiv_pos_as_xyz
'x, y, z'
'-x, y, -z+1/2'
'x+1/2, y+1/2, z'
'-x+1/2, y+1/2, -z+1/2'
'-x, -y, -z'
'x, -y, z-1/2'
'-x+1/2, -y+1/2, -z'
'x+1/2, -y+1/2, z-1/2'

loop_
_atom_site_label
_atom_site_type_symbol
_atom_site_fract_x
_atom_site_fract_y
_atom_site_fract_z
_atom_site_U_iso_or_equiv
_atom_site_adp_type
_atom_site_occupancy
_atom_site_symmetry_multiplicity
_atom_site_calc_flag
_atom_site_refinement_flags
_atom_site_disorder_assembly
_atom_site_disorder_group
Cu1 Cu 0.2500 0.2500 0.5000 0.01556(15) Uani 1 2 d S . .
O1 O 0.0000 0.55550(19) 0.2500 0.0263(6) Uani 1 2 d S . .
H1A H 0.048(3) 0.595(3) 0.213(3) 0.039(9) Uiso 1 1 d . . .
N1 N 0.26921(17) 0.29849(14) 0.35147(14) 0.0123(4) Uani 1 1 d . A .
N2 N 0.35728(19) 0.25410(13) 0.28779(16) 0.0156(4) Uani 1 1 d . . .
N3 N 0.26444(17) 0.38152(14) 0.20568(13) 0.0127(4) Uani 1 1 d . . .
N4 N 0.23295(17) 0.45538(13) 0.13126(13) 0.0120(4) Uani 1 1 d . A .
N5 N 0.13317(17) 0.53880(14) 0.00915(14) 0.0138(4) Uani 1 1 d . A .
N6 N 0.22760(16) 0.60155(14) 0.04735(13) 0.0109(4) Uani 1 1 d . . .
C1 C 0.2145(2) 0.37430(16) 0.30170(16) 0.0138(4) Uani 1 1 d . A .
H1 H 0.1509 0.4172 0.3276 0.017 Uiso 1 1 calc R . .
C2 C 0.3518(2) 0.30586(18) 0.20053(17) 0.0167(5) Uani 1 1 d . A .
H2 H 0.4014 0.2928 0.1420 0.020 Uiso 1 1 calc R . .
C3 C 0.1393(2) 0.45070(17) 0.06073(17) 0.0147(5) Uani 1 1 d . . .
H3 H 0.0864 0.3921 0.0507 0.018 Uiso 1 1 calc R A .
C4 C 0.2867(2) 0.55120(16) 0.12043(16) 0.0122(4) Uani 1 1 d . . .
H4 H 0.3551 0.5768 0.1593 0.015 Uiso 1 1 calc R A .
S1 S -0.14697(18) 0.10821(17) 0.38436(11) 0.0495(7) Uani 0.603(4) 1 d PD A 1
C5 C -0.0366(5) 0.1812(4) 0.4336(4) 0.0174(11) Uani 0.603(4) 1 d PD A 1
N7 N 0.0367(5) 0.2328(4) 0.4704(5) 0.0214(11) Uani 0.603(4) 1 d PD A 1
B1 B -0.0788(8) 0.1671(7) 0.4011(7) 0.034(3) Uani 0.397(4) 1 d PD A 2
F1 F 0.0153(8) 0.1868(9) 0.4692(7) 0.092(4) Uani 0.397(4) 1 d PD A 2
F2 F -0.0642(7) 0.2372(5) 0.3190(5) 0.072(2) Uani 0.397(4) 1 d PD A 2
F3 F -0.0755(7) 0.0679(4) 0.3584(6) 0.073(2) Uani 0.397(4) 1 d PD A 2
F4 F -0.1888(4) 0.1906(4) 0.4461(4) 0.0494(17) Uani 0.397(4) 1 d PD A 2

loop_
_atom_site_aniso_label
_atom_site_aniso_U_11
_atom_site_aniso_U_22
_atom_site_aniso_U_33
_atom_site_aniso_U_23
_atom_site_aniso_U_13
_atom_site_aniso_U_12
Cu1 0.0333(3) 0.0079(2) 0.0055(2) -0.00011(13) 0.00063(16) -0.00127(16)
O1 0.0319(15) 0.0153(11) 0.0320(15) 0.000 0.0120(13) 0.000
N1 0.0130(9) 0.0133(8) 0.0105(9) 0.0003(7) 0.0012(7) 0.0025(7)
N2 0.0178(10) 0.0177(9) 0.0113(9) 0.0012(7) 0.0043(8) 0.0065(8)
N3 0.0178(10) 0.0129(8) 0.0074(8) 0.0030(7) 0.0015(7) 0.0028(7)
N4 0.0160(9) 0.0118(8) 0.0081(8) 0.0038(7) 0.0003(7) 0.0015(7)
N5 0.0134(9) 0.0160(9) 0.0119(9) 0.0015(7) -0.0020(7) -0.0025(7)
N6 0.0124(9) 0.0115(8) 0.0086(9) 0.0003(6) -0.0008(7) -0.0012(7)
C1 0.0178(11) 0.0141(9) 0.0095(10) 0.0018(8) 0.0024(9) 0.0029(9)
C2 0.0190(12) 0.0180(10) 0.0131(11) 0.0022(9) 0.0039(9) 0.0052(9)
C3 0.0167(12) 0.0161(10) 0.0113(10) 0.0006(8) -0.0023(9) -0.0032(9)
C4 0.0139(11) 0.0130(9) 0.0098(10) 0.0007(8) -0.0004(8) -0.0003(8)
S1 0.0490(12) 0.0741(14) 0.0251(7) -0.0003(7) -0.0082(7) -0.0438(10)
C5 0.021(3) 0.023(2) 0.009(3) 0.003(2) -0.001(2) 0.007(2)
N7 0.018(2) 0.024(2) 0.022(2) -0.0037(18) -0.0004(17) 0.0071(18)
B1 0.026(6) 0.047(6) 0.030(6) 0.000(5) -0.002(4) 0.010(6)
F1 0.082(7) 0.138(9) 0.055(6) -0.047(7) -0.028(5) 0.073(7)
F2 0.069(4) 0.087(5) 0.061(4) 0.020(3) 0.031(3) 0.023(3)
F3 0.059(4) 0.044(3) 0.116(6) -0.016(3) -0.033(4) -0.008(3)
F4 0.033(3) 0.072(4) 0.044(3) 0.014(3) 0.008(2) 0.010(3)

loop_
_atom_type_symbol
_atom_type_description
_atom_type_scat_dispersion_real
_atom_type_scat_dispersion_imag
_atom_type_scat_source
C C 0.0033 0.0016 'International Tables Vol C Tables 4.2.6.8 and 6.1.1.4'
H H 0.0000 0.0000 'International Tables Vol C Tables 4.2.6.8 and 6.1.1.4'
Cu Cu 0.3201 1.2651 'International Tables Vol C Tables 4.2.6.8 and 6.1.1.4'
N N 0.0061 0.0033 'International Tables Vol C Tables 4.2.6.8 and 6.1.1.4'
O O 0.0106 0.0060 'International Tables Vol C Tables 4.2.6.8 and 6.1.1.4'
S S 0.1246 0.1234 'International Tables Vol C Tables 4.2.6.8 and 6.1.1.4'
B B 0.0013 0.0007 'International Tables Vol C Tables 4.2.6.8 and 6.1.1.4'
F F 0.0171 0.0103 'International Tables Vol C Tables 4.2.6.8 and 6.1.1.4'

loop_
_geom_angle_atom_site_label_1
_geom_angle_atom_site_label_2
_geom_angle_atom_site_label_3
_geom_angle
_geom_angle_site_symmetry_1
_geom_angle_site_symmetry_3
N6 Cu1 N6 180.0 4_545 6_566
N6 Cu1 N1 90.93(7) 4_545 7_556
N6 Cu1 N1 89.07(7) 6_566 7_556
N6 Cu1 N1 89.07(7) 4_545 .
N6 Cu1 N1 90.93(7) 6_566 .
N1 Cu1 N1 180.0 7_556 .
N6 Cu1 N7 90.51(13) 4_545 7_556
N6 Cu1 N7 89.49(13) 6_566 7_556
N1 Cu1 N7 89.76(16) 7_556 7_556
N1 Cu1 N7 90.24(16) . 7_556
N6 Cu1 N7 89.49(13) 4_545 .
N6 Cu1 N7 90.51(13) 6_566 .
N1 Cu1 N7 90.25(16) 7_556 .
N1 Cu1 N7 89.75(16) . .
N7 Cu1 N7 180.0 7_556 .
C1 N1 N2 109.22(17) . .
C1 N1 Cu1 129.57(15) . .
N2 N1 Cu1 121.06(14) . .
C2 N2 N1 106.25(18) . .
C2 N3 C1 106.98(18) . .
C2 N3 N4 127.93(17) . .
C1 N3 N4 125.05(18) . .
C4 N4 C3 107.17(18) . .
C4 N4 N3 125.09(19) . .
C3 N4 N3 127.59(18) . .
C3 N5 N6 106.32(18) . .
C4 N6 N5 109.47(17) . .
C4 N6 Cu1 128.43(15) . 4
N5 N6 Cu1 121.87(13) . 4
N1 C1 N3 107.86(19) . .
N1 C1 H1 126.1 . .
N3 C1 H1 126.1 . .
N2 C2 N3 109.68(19) . .
N2 C2 H2 125.2 . .
N3 C2 H2 125.2 . .
N5 C3 N4 109.49(19) . .
N5 C3 H3 125.3 . .
N4 C3 H3 125.3 . .
N6 C4 N4 107.55(19) . .
N6 C4 H4 126.2 . .
N4 C4 H4 126.2 . .
N7 C5 S1 177.4(5) . .
C5 N7 Cu1 144.0(5) . .
F1 B1 F3 113.5(8) . .
F1 B1 F4 110.4(8) . .
F3 B1 F4 113.3(8) . .
F1 B1 F2 105.9(8) . .
F3 B1 F2 106.1(7) . .
F4 B1 F2 107.0(6) . .

loop_
_geom_bond_atom_site_label_1
_geom_bond_atom_site_label_2
_geom_bond_distance
_geom_bond_site_symmetry_2
Cu1 N6 1.9934(18) 4_545
Cu1 N6 1.9934(18) 6_566
Cu1 N1 2.0176(18) 7_556
Cu1 N1 2.0177(18) .
Cu1 N7 2.373(6) 7_556
Cu1 N7 2.373(6) .
O1 H1A 0.87(3) .
N1 C1 1.295(3) .
N1 N2 1.395(3) .
N2 C2 1.298(3) .
N3 C2 1.358(3) .
N3 C1 1.360(3) .
N3 N4 1.377(2) .
N4 C4 1.358(3) .
N4 C3 1.359(3) .
N5 C3 1.299(3) .
N5 N6 1.388(2) .
N6 C4 1.298(3) .
N6 Cu1 1.9934(18) 4
C1 H1 0.9500 .
C2 H2 0.9500 .
C3 H3 0.9500 .
C4 H4 0.9500 .
S1 C5 1.640(5) .
C5 N7 1.133(7) .
B1 F1 1.363(8) .
B1 F3 1.373(8) .
B1 F4 1.379(8) .
B1 F2 1.390(9) .

loop_
_geom_torsion_atom_site_label_1
_geom_torsion_atom_site_label_2
_geom_torsion_atom_site_label_3
_geom_torsion_atom_site_label_4
_geom_torsion
_geom_torsion_site_symmetry_1
_geom_torsion_site_symmetry_4
N6 Cu1 N1 C1 143.3(2) 4_545 .
N6 Cu1 N1 C1 -36.7(2) 6_566 .
N1 Cu1 N1 C1 -151(7) 7_556 .
N7 Cu1 N1 C1 -126.2(2) 7_556 .
N7 Cu1 N1 C1 53.8(2) . .
N6 Cu1 N1 N2 -41.52(17) 4_545 .
N6 Cu1 N1 N2 138.48(17) 6_566 .
N1 Cu1 N1 N2 24(7) 7_556 .
N7 Cu1 N1 N2 49.0(2) 7_556 .
N7 Cu1 N1 N2 -131.0(2) . .
C1 N1 N2 C2 -0.1(3) . .
Cu1 N1 N2 C2 -176.15(16) . .
C2 N3 N4 C4 -86.9(3) . .
C1 N3 N4 C4 90.4(3) . .
C2 N3 N4 C3 98.0(3) . .
C1 N3 N4 C3 -84.6(3) . .
C3 N5 N6 C4 -0.6(2) . .
C3 N5 N6 Cu1 -175.51(14) . 4
N2 N1 C1 N3 0.0(3) . .
Cu1 N1 C1 N3 175.59(15) . .
C2 N3 C1 N1 0.1(3) . .
N4 N3 C1 N1 -177.7(2) . .
N1 N2 C2 N3 0.2(3) . .
C1 N3 C2 N2 -0.2(3) . .
N4 N3 C2 N2 177.5(2) . .
N6 N5 C3 N4 0.8(2) . .
C4 N4 C3 N5 -0.7(2) . .
N3 N4 C3 N5 175.05(19) . .
N5 N6 C4 N4 0.2(2) . .
Cu1 N6 C4 N4 174.66(13) 4 .
C3 N4 C4 N6 0.3(2) . .
N3 N4 C4 N6 -175.57(18) . .
S1 C5 N7 Cu1 150(11) . .
N6 Cu1 N7 C5 -11.8(8) 4_545 .
N6 Cu1 N7 C5 168.2(8) 6_566 .
N1 Cu1 N7 C5 -102.7(8) 7_556 .
N1 Cu1 N7 C5 77.3(8) . .
N7 Cu1 N7 C5 114(3) 7_556 .
